data_2015884
loop_
_publ_author_name
'Forsyth, Craig M.'
'Dean, Pamela M.'
'MacFarlane, Douglas R.'

_publ_section_title
;
 Sodium pyridine-3-carboxylate
;
_journal_coeditor_code DN2134
_journal_issue 4
_journal_name_full 'Acta Crystallographica Section C'
_journal_page_first m169
_journal_page_last m170
_journal_paper_doi 10.1107/S0108270107009936
_journal_volume 63
_journal_year 2007
_chemical_formula_iupac 'Na +, C6 H4 N1 O2 -'
_chemical_formula_moiety 'Na +, C6 H4 N1 O2 -'
_chemical_formula_sum 'C6 H4 N Na O2'
_chemical_formula_weight 145.09
_chemical_melting_point 234.0
_chemical_name_common 'sodium nicotinate'
_chemical_name_systematic
;
Sodium 3-pyridine-3-carboxylate
;
_space_group_IT_number 15
_symmetry_cell_setting monoclinic
_symmetry_space_group_name_Hall '-C 2yc'
_symmetry_space_group_name_H-M 'C 1 2/c 1'
_atom_sites_solution_hydrogens geom
_atom_sites_solution_primary direct
_atom_sites_solution_secondary difmap
_audit_creation_method SHELXL-97
_cell_angle_alpha 90.00
_cell_angle_beta 99.935(13)
_cell_angle_gamma 90.00
_cell_formula_units_Z 12
_cell_length_a 20.1983(7)
_cell_length_b 14.1880(5)
_cell_length_c 6.3000(2)
_cell_measurement_reflns_used 19330
_cell_measurement_temperature 123(2)
_cell_measurement_theta_max 28.13
_cell_measurement_theta_min 3.39
_cell_volume 1778.34(13)
_computing_cell_refinement 'SAINT (Bruker, 2005)'
_computing_data_collection 'SMART (Bruker, 2005)'
_computing_data_reduction 'SMART (or SAINT?)'
_computing_molecular_graphics 'PLATON (Spek, 2003) and Pov-Ray (Cason, 2002)'
_computing_publication_material SHELXL97
_computing_structure_refinement 'SHELXL97 (Sheldrick, 1997)'
_computing_structure_solution 'SHELXS97 (Sheldrick, 1997)'
_diffrn_ambient_temperature 123(2)
_diffrn_measured_fraction_theta_full 0.999
_diffrn_measured_fraction_theta_max 0.999
_diffrn_measurement_device_type 'Bruker X8 APEX KappaCCD'
_diffrn_measurement_method '0.5 deg frames in \f and \w'
_diffrn_radiation_monochromator graphite
_diffrn_radiation_source 'fine-focus sealed tube'
_diffrn_radiation_type MoK\a
_diffrn_radiation_wavelength 0.71073
_diffrn_reflns_av_R_equivalents 0.0251
_diffrn_reflns_av_sigmaI/netI 0.0128
_diffrn_reflns_limit_h_max 26
_diffrn_reflns_limit_h_min -26
_diffrn_reflns_limit_k_max 18
_diffrn_reflns_limit_k_min -18
_diffrn_reflns_limit_l_max 7
_diffrn_reflns_limit_l_min -8
_diffrn_reflns_number 18325
_diffrn_reflns_theta_full 27.49
_diffrn_reflns_theta_max 27.49
_diffrn_reflns_theta_min 1.76
_diffrn_standards_number 0
_exptl_absorpt_coefficient_mu 0.184
_exptl_absorpt_correction_T_max 0.9730
_exptl_absorpt_correction_T_min 0.9571
_exptl_absorpt_correction_type multi-scan
_exptl_absorpt_process_details '(SADABS; Bruker, 2005)'
_exptl_crystal_colour colourless
_exptl_crystal_density_diffrn 1.626
_exptl_crystal_density_method 'not measured'
_exptl_crystal_description prism
_exptl_crystal_F_000 888
_exptl_crystal_size_max 0.20
_exptl_crystal_size_mid 0.20
_exptl_crystal_size_min 0.15
_refine_diff_density_max 0.420
_refine_diff_density_min -0.230
_refine_ls_extinction_method none
_refine_ls_goodness_of_fit_ref 1.071
_refine_ls_hydrogen_treatment constr
_refine_ls_matrix_type full
_refine_ls_number_parameters 138
_refine_ls_number_reflns 2040
_refine_ls_number_restraints 0
_refine_ls_restrained_S_all 1.071
_refine_ls_R_factor_all 0.0305
_refine_ls_R_factor_gt 0.0291
_refine_ls_shift/su_max 0.000
_refine_ls_shift/su_mean 0.000
_refine_ls_structure_factor_coef Fsqd
_refine_ls_weighting_details 'calc w=1/[\s^2^(Fo^2^)+(0.0434P)^2^+1.4549P] where P=(Fo^2^+2Fc^2^)/3'
_refine_ls_weighting_scheme calc
_refine_ls_wR_factor_gt 0.0821
_refine_ls_wR_factor_ref 0.0835
_reflns_number_gt 1954
_reflns_number_total 2040
_reflns_threshold_expression I>2/s(I)
_cod_data_source_file dn2134.cif
_cod_data_source_block I
_cod_original_sg_symbol_H-M 'C 2/c'
_cod_original_formula_sum 'C6 H4 N1 Na1 O2'
_cod_database_code 2015884
_cod_database_fobs_code 2015884

loop_
_symmetry_equiv_pos_as_xyz
'x, y, z'
'-x, y, -z+1/2'
'x+1/2, y+1/2, z'
'-x+1/2, y+1/2, -z+1/2'
'-x, -y, -z'
'x, -y, z-1/2'
'-x+1/2, -y+1/2, -z'
'x+1/2, -y+1/2, z-1/2'

loop_
_atom_site_type_symbol
_atom_site_label
_atom_site_fract_x
_atom_site_fract_y
_atom_site_fract_z
_atom_site_U_iso_or_equiv
_atom_site_adp_type
_atom_site_calc_flag
_atom_site_refinement_flags
_atom_site_occupancy
_atom_site_disorder_assembly
_atom_site_disorder_group
Na Na1 0.0000 0.06497(4) 0.2500 0.01440(15) Uani d S 1 . .
O O1 -0.10839(4) 0.12111(6) 0.12503(13) 0.0216(2) Uani d . 1 . .
N N1 -0.24272(5) 0.35871(7) -0.26596(15) 0.0180(2) Uani d . 1 . .
C C1 -0.14589(5) 0.14129(8) -0.05009(17) 0.0157(2) Uani d . 1 . .
Na Na2 -0.14725(2) -0.06843(3) -0.04852(7) 0.01610(14) Uani d . 1 . .
O O2 -0.16962(4) 0.08354(6) -0.19398(14) 0.0204(2) Uani d . 1 . .
C C2 -0.16446(5) 0.24386(8) -0.08644(16) 0.0144(2) Uani d . 1 . .
O O3 -0.03381(4) -0.09001(6) 0.09090(12) 0.01661(19) Uani d . 1 . .
C C3 -0.12778(6) 0.31470(9) 0.03060(18) 0.0200(2) Uani d . 1 . .
H H3 -0.0885 0.3001 0.1317 0.024 Uiso calc R 1 . .
C C4 -0.14903(6) 0.40718(9) -0.0015(2) 0.0244(3) Uani d . 1 . .
H H4 -0.1245 0.4571 0.0762 0.029 Uiso calc R 1 . .
C C5 -0.20664(6) 0.42553(8) -0.1488(2) 0.0207(3) Uani d . 1 . .
H H5 -0.2214 0.4890 -0.1678 0.025 Uiso calc R 1 . .
C C6 -0.22105(5) 0.26965(8) -0.23333(17) 0.0156(2) Uani d . 1 . .
H H6 -0.2459 0.2213 -0.3156 0.019 Uiso calc R 1 . .
C C7 0.0000 -0.13102(11) 0.2500 0.0129(3) Uani d S 1 . .
C C8 0.0000 -0.23704(11) 0.2500 0.0151(3) Uani d S 1 . .
C C9 -0.04061(6) -0.28707(9) 0.08903(19) 0.0216(3) Uani d . 1 . .
H H9 -0.0690 -0.2539 -0.0221 0.026 Uiso calc R 1 A 1
C C10 -0.04053(6) -0.38314(8) 0.08735(19) 0.0261(3) Uani d P 0.50 B 1
H H10 -0.0680 -0.4175 -0.0241 0.031 Uiso calc PR 0.50 B 1
C C11 0.0000 -0.42798(12) 0.2500 0.0281(4) Uani d S 1 . .
H H11 0.0000 -0.4949 0.2500 0.034 Uiso calc SR 1 B 1
N N2 -0.04053(6) -0.38314(8) 0.08735(19) 0.0261(3) Uani d P 0.50 B 2

loop_
_atom_site_aniso_label
_atom_site_aniso_U_11
_atom_site_aniso_U_22
_atom_site_aniso_U_33
_atom_site_aniso_U_12
_atom_site_aniso_U_13
_atom_site_aniso_U_23
Na1 0.0156(3) 0.0137(3) 0.0126(3) 0.000 -0.0014(2) 0.000
O1 0.0193(4) 0.0262(5) 0.0180(4) 0.0071(3) -0.0005(3) 0.0081(3)
N1 0.0183(5) 0.0177(5) 0.0172(5) 0.0030(4) 0.0003(4) 0.0034(4)
C1 0.0144(5) 0.0179(5) 0.0156(5) 0.0034(4) 0.0044(4) 0.0044(4)
Na2 0.0165(2) 0.0156(2) 0.0148(2) -0.00023(17) -0.00147(17) 0.00006(16)
O2 0.0255(4) 0.0159(4) 0.0197(4) 0.0023(3) 0.0034(3) 0.0001(3)
C2 0.0152(5) 0.0166(5) 0.0116(5) 0.0014(4) 0.0024(4) 0.0016(4)
O3 0.0179(4) 0.0165(4) 0.0137(4) 0.0019(3) -0.0021(3) 0.0025(3)
C3 0.0169(5) 0.0239(6) 0.0175(5) 0.0023(4) -0.0024(4) -0.0019(4)
C4 0.0226(6) 0.0207(6) 0.0278(6) -0.0019(5) -0.0015(5) -0.0064(5)
C5 0.0228(6) 0.0154(5) 0.0237(6) 0.0025(4) 0.0036(5) 0.0012(4)
C6 0.0164(5) 0.0166(5) 0.0130(5) 0.0003(4) 0.0003(4) 0.0013(4)
C7 0.0120(6) 0.0148(7) 0.0118(6) 0.000 0.0019(5) 0.000
C8 0.0168(7) 0.0130(7) 0.0157(7) 0.000 0.0033(6) 0.000
C9 0.0244(6) 0.0188(6) 0.0208(6) -0.0022(5) 0.0017(5) -0.0044(4)
C10 0.0339(6) 0.0176(5) 0.0257(6) -0.0040(5) 0.0020(5) -0.0062(4)
C11 0.0381(11) 0.0135(8) 0.0323(10) 0.000 0.0051(8) 0.000
N2 0.0339(6) 0.0176(5) 0.0257(6) -0.0040(5) 0.0020(5) -0.0062(4)

loop_
_atom_type_symbol
_atom_type_description
_atom_type_scat_dispersion_real
_atom_type_scat_dispersion_imag
_atom_type_scat_source
C C 0.0033 0.0016 'International Tables Vol C Tables 4.2.6.8 and 6.1.1.4'
H H 0.0000 0.0000 'International Tables Vol C Tables 4.2.6.8 and 6.1.1.4'
N N 0.0061 0.0033 'International Tables Vol C Tables 4.2.6.8 and 6.1.1.4'
O O 0.0106 0.0060 'International Tables Vol C Tables 4.2.6.8 and 6.1.1.4'
Na Na 0.0362 0.0249 'International Tables Vol C Tables 4.2.6.8 and 6.1.1.4'

loop_
_geom_angle_atom_site_label_1
_geom_angle_atom_site_label_2
_geom_angle_atom_site_label_3
_geom_angle_site_symmetry_1
_geom_angle_site_symmetry_3
_geom_angle
O1 Na1 O1 2 . 140.11(5)
O1 Na1 O3 2 5 81.70(3)
O1 Na1 O3 . 5 92.46(3)
O3 Na1 O3 5 6_556 162.91(5)
O1 Na1 O3 2 . 128.29(3)
O1 Na1 O3 . . 89.39(3)
O3 Na1 O3 5 . 82.48(3)
O3 Na1 O3 6_556 . 113.34(3)
O3 Na1 O3 5 2 113.34(3)
O3 Na1 O3 . 2 53.62(4)
O1 Na1 C7 . . 109.95(3)
O3 Na1 C7 5 . 98.55(2)
O3 Na1 C7 . . 26.812(19)
O1 Na1 Na2 2 5 45.36(2)
O1 Na1 Na2 . 5 133.85(2)
O3 Na1 Na2 5 5 42.67(2)
O3 Na1 Na2 6_556 5 136.97(2)
O3 Na1 Na2 . 5 93.41(2)
O3 Na1 Na2 2 5 88.06(2)
C7 Na1 Na2 . 5 90.821(12)
O1 Na1 Na2 . 6_556 45.36(2)
Na2 Na1 Na2 5 6_556 178.36(2)
O1 Na1 Na1 2 5 108.89(2)
O1 Na1 Na1 . 5 91.20(2)
O3 Na1 Na1 5 5 42.005(19)
O3 Na1 Na1 6_556 5 153.28(3)
O3 Na1 Na1 . 5 40.48(2)
O3 Na1 Na1 2 5 81.90(3)
C7 Na1 Na1 . 5 59.661(16)
Na2 Na1 Na1 5 5 63.813(7)
Na2 Na1 Na1 6_556 5 117.115(12)
Na1 Na1 Na1 5 5_556 119.32(3)
O1 Na1 Na2 2 . 163.44(3)
O1 Na1 Na2 . . 52.13(2)
O3 Na1 Na2 5 . 87.09(2)
O3 Na1 Na2 6_556 . 101.60(2)
O3 Na1 Na2 . . 37.30(2)
O3 Na1 Na2 2 . 83.90(2)
C7 Na1 Na2 . . 59.654(11)
Na2 Na1 Na2 5 . 119.047(11)
Na2 Na1 Na2 6_556 . 61.898(10)
Na1 Na1 Na2 5 . 55.234(10)
Na1 Na1 Na2 5_556 . 93.431(17)
C1 O1 Na1 . . 139.50(7)
C1 O1 Na2 . 6_556 125.15(7)
Na1 O1 Na2 . 6_556 91.75(3)
C1 O1 Na2 . . 78.56(7)
Na1 O1 Na2 . . 89.32(3)
Na2 O1 Na2 6_556 . 85.97(3)
C5 N1 C6 . . 116.79(10)
C5 N1 Na2 . 4_454 108.36(7)
C6 N1 Na2 . 4_454 133.55(8)
O2 C1 O1 . . 125.60(11)
O2 C1 C2 . . 117.77(9)
O1 C1 C2 . . 116.62(10)
O2 C1 Na2 . . 49.20(6)
O1 C1 Na2 . . 76.95(7)
C2 C1 Na2 . . 164.10(7)
O3 Na2 O2 . . 112.16(3)
O3 Na2 O2 . 6_556 88.15(3)
O2 Na2 O2 . 6_556 113.29(3)
O3 Na2 O1 . 6 80.74(3)
O2 Na2 O1 . 6 91.17(3)
O2 Na2 O1 6_556 6 155.48(4)
O3 Na2 N1 . 4_444 147.61(4)
O2 Na2 N1 . 4_444 95.71(3)
O2 Na2 N1 6_556 4_444 95.91(3)
O1 Na2 N1 6 4_444 82.59(3)
O3 Na2 O1 . . 78.40(3)
O2 Na2 O1 . . 48.12(3)
O2 Na2 O1 6_556 . 79.33(3)
O1 Na2 O1 6 . 119.10(3)
N1 Na2 O1 4_444 . 133.96(3)
O3 Na2 C1 . . 97.10(3)
O2 Na2 C1 . . 23.76(3)
O2 Na2 C1 6_556 . 95.58(3)
O1 Na2 C1 6 . 107.39(3)
N1 Na2 C1 4_444 . 114.36(3)
O1 Na2 C1 . . 24.49(3)
O3 Na2 Na1 . 5 44.08(2)
O2 Na2 Na1 . 5 87.89(3)
O2 Na2 Na1 6_556 5 132.10(3)
O1 Na2 Na1 6 5 42.89(2)
N1 Na2 Na1 4_444 5 125.46(3)
O1 Na2 Na1 . 5 86.10(2)
C1 Na2 Na1 . 5 88.59(2)
O3 Na2 Na2 . 6_556 83.82(2)
O2 Na2 Na2 . 6_556 79.79(3)
O2 Na2 Na2 6_556 6_556 38.29(2)
O1 Na2 Na2 6 6_556 157.65(2)
N1 Na2 Na2 4_444 6_556 118.41(2)
O1 Na2 Na2 . 6_556 41.16(2)
C1 Na2 Na2 . 6_556 58.63(2)
Na1 Na2 Na2 5 6_556 115.778(11)
O3 Na2 Na2 . 6 104.22(2)
O2 Na2 Na2 . 6 38.44(2)
O2 Na2 Na2 6_556 6 151.65(3)
O1 Na2 Na2 6 6 52.87(2)
N1 Na2 Na2 4_444 6 87.16(2)
O1 Na2 Na2 . 6 78.38(2)
C1 Na2 Na2 . 6 58.07(2)
Na1 Na2 Na2 5 6 63.261(8)
Na2 Na2 Na2 6_556 6 116.69(2)
O3 Na2 Na1 . . 39.88(2)
O2 Na2 Na1 . . 79.35(3)
O2 Na2 Na1 6_556 . 80.56(2)
O1 Na2 Na1 6 . 103.58(2)
N1 Na2 Na1 4_444 . 172.08(3)
O1 Na2 Na1 . . 38.555(18)
C1 Na2 Na1 . . 59.30(2)
Na1 Na2 Na1 5 . 60.953(11)
Na2 Na2 Na1 6_556 . 54.841(9)
Na2 Na2 Na1 6 . 92.614(14)
C1 O2 Na2 . . 107.04(7)
C1 O2 Na2 . 6 129.10(7)
Na2 O2 Na2 . 6 103.27(3)
C3 C2 C6 . . 117.83(10)
C3 C2 C1 . . 121.53(10)
C6 C2 C1 . . 120.58(10)
C7 O3 Na2 . . 136.65(6)
C7 O3 Na1 . 5 125.90(5)
Na2 O3 Na1 . 5 93.25(3)
C7 O3 Na1 . . 90.83(7)
Na2 O3 Na1 . . 102.82(3)
Na1 O3 Na1 5 . 97.52(3)
C2 C3 C4 . . 119.12(11)
C2 C3 H3 . . 120.4
C4 C3 H3 . . 120.4
C5 C4 C3 . . 118.72(11)
C5 C4 H4 . . 120.6
C3 C4 H4 . . 120.6
N1 C5 C4 . . 123.54(11)
N1 C5 H5 . . 118.2
C4 C5 H5 . . 118.2
N1 C6 C2 . . 124.00(10)
N1 C6 H6 . . 118.0
C2 C6 H6 . . 118.0
O3 C7 O3 2 . 124.72(14)
O3 C7 C8 2 . 117.64(7)
O3 C7 C8 . . 117.64(7)
O3 C7 Na1 2 . 62.36(7)
O3 C7 Na1 . . 62.36(7)
C8 C7 Na1 . . 180.0
C9 C8 C9 2 . 118.34(15)
C9 C8 C7 2 . 120.83(7)
C9 C8 C7 . . 120.83(8)
C10 C9 C8 . . 121.12(12)
C10 C9 H9 . . 119.4
C8 C9 H9 . . 119.4
C11 C10 C9 . . 117.71(12)
C11 C10 H10 . . 121.1
C9 C10 H10 . . 121.1
N2 C11 C10 2 . 123.99(16)
C10 C11 C10 2 . 123.99(16)
N2 C11 H11 2 . 118.0
C10 C11 H11 2 . 118.0
C10 C11 H11 . . 118.0

loop_
_geom_bond_atom_site_label_1
_geom_bond_atom_site_label_2
_geom_bond_site_symmetry_2
_geom_bond_distance
_geom_bond_publ_flag
Na1 O1 . 2.3352(8) y
Na1 O3 5 2.3898(8) y
Na1 O3 . 2.4636(9) y
Na1 C7 . 2.7807(16) ?
Na1 Na2 5 3.4296(5) ?
Na1 Na2 6_556 3.4297(5) ?
Na1 Na1 5 3.6498(6) ?
Na1 Na2 . 3.7464(5) ?
O1 C1 . 1.2586(13) ?
O1 Na2 6_556 2.4416(9) y
O1 Na2 . 2.9577(10) y
N1 C5 . 1.3377(16) ?
N1 C6 . 1.3414(14) ?
N1 Na2 4_454 2.5450(10) y
C1 O2 . 1.2542(14) ?
C1 C2 . 1.5105(15) ?
C1 Na2 . 2.9757(12) ?
Na2 O3 . 2.3283(9) y
Na2 O2 . 2.3559(9) y
Na2 O1 6 2.4416(9) ?
Na2 N1 4_444 2.5450(10) y
Na2 Na1 5 3.4296(5) ?
Na2 Na2 6 3.7005(5) ?
O2 Na2 6 2.3637(9) y
C2 C3 . 1.3836(16) ?
C2 C6 . 1.3899(15) ?
O3 C7 . 1.2544(10) ?
O3 Na1 5 2.3898(8) y
C3 C4 . 1.3845(17) ?
C3 H3 . 0.9500 ?
C4 C5 . 1.3821(17) ?
C4 H4 . 0.9500 ?
C5 H5 . 0.9500 ?
C6 H6 . 0.9500 ?
C7 O3 2 1.2544(10) ?
C7 C8 . 1.504(2) ?
C8 C9 2 1.3849(14) ?
C8 C9 . 1.3849(14) ?
C9 C10 . 1.3631(16) ?
C9 H9 . 0.9500 ?
C10 C11 . 1.3548(14) ?
C10 H10 . 0.9500 ?
C11 N2 2 1.3548(14) ?
C11 C10 2 1.3548(14) ?
C11 H11 . 0.9500 ?
